data_7156708
loop_
_publ_author_name
'Bock, Jonathan'
'Daniliuc, Constantin G.'
'Bergander, Klaus'
'M\"uck-Lichtenfeld, Christian'
'Hennecke, Ulrich'

_publ_section_title
;
 Synthesis, structural characterisation, and synthetic application of
 stable seleniranium ions.
;
_journal_issue 12
_journal_name_full 'Organic &amp; biomolecular chemistry'
_journal_page_first 3181
_journal_page_last 3185
_journal_paper_doi 10.1039/c9ob00078j
_journal_volume 17
_journal_year 2019
_chemical_formula_sum 'C14 H14 Br2 Se'
_chemical_formula_weight 421.03
_space_group_crystal_system orthorhombic
_space_group_IT_number 62
_space_group_name_Hall '-P 2ac 2n'
_space_group_name_H-M_alt 'P n m a'
_symmetry_space_group_name_Hall '-P 2ac 2n'
_symmetry_space_group_name_H-M 'P n m a'
_atom_sites_solution_hydrogens geom
_audit_creation_method 'APEX3 v2016.1-0'
_audit_update_record
;
2018-11-27 deposited with the CCDC.
2019-02-06 downloaded from the CCDC.
;
_cell_angle_alpha 90
_cell_angle_beta 90
_cell_angle_gamma 90
_cell_formula_units_Z 4
_cell_length_a 7.9846(3)
_cell_length_b 15.1323(5)
_cell_length_c 12.2645(4)
_cell_measurement_reflns_used 6801
_cell_measurement_temperature 115.(2)
_cell_measurement_theta_max 27.4648
_cell_measurement_theta_min 3.0443
_cell_volume 1481.86(9)
_computing_cell_refinement 'SAINT V8.37A (Bruker AXS Inc., 2015)'
_computing_data_collection
;

APEX3 v2016.1-0 (Bruker AXS Inc., 2016)
;
_computing_data_reduction 'SAINT V8.37A (Bruker AXS Inc., 2015)'
_computing_molecular_graphics 'XP (Sheldrick, 2014)'
_computing_publication_material 'SHELXL-2014/7 (Sheldrick, 2014)'
_computing_structure_refinement 'SHELXL-2014/7 (Sheldrick, 2014)'
_computing_structure_solution 'SHELXL-2014/7 (Sheldrick, 2014)'
_diffrn_ambient_temperature 115.(2)
_diffrn_detector_area_resol_mean 10.4167
_diffrn_measured_fraction_theta_full 0.994
_diffrn_measured_fraction_theta_max 0.994
_diffrn_measurement_device_type 'Bruker D8 Venture PHOTON 100 CMOS'
_diffrn_measurement_method 'omega and phi scans'
_diffrn_radiation_monochromator 'MX mirror'
_diffrn_radiation_type 'Mo K\a'
_diffrn_radiation_wavelength 0.71073
_diffrn_reflns_av_R_equivalents 0.0307
_diffrn_reflns_av_unetI/netI 0.0182
_diffrn_reflns_limit_h_max 10
_diffrn_reflns_limit_h_min -10
_diffrn_reflns_limit_k_max 19
_diffrn_reflns_limit_k_min -19
_diffrn_reflns_limit_l_max 15
_diffrn_reflns_limit_l_min -14
_diffrn_reflns_number 13517
_diffrn_reflns_theta_full 27.51
_diffrn_reflns_theta_max 27.51
_diffrn_reflns_theta_min 3.04
_diffrn_source 'Mo ImS'
_diffrn_source_type 'micro focus tube'
_exptl_absorpt_coefficient_mu 7.903
_exptl_absorpt_correction_T_max 0.46
_exptl_absorpt_correction_T_min 0.33
_exptl_absorpt_correction_type multi-scan
_exptl_absorpt_process_details
;
Bruker AXS (2014). SADABS, Version 2014/5, Bruker AXS Inc., Madison, Wisconsin,
USA.
;
_exptl_crystal_colour yellow
_exptl_crystal_density_diffrn 1.887
_exptl_crystal_density_method 'not measured'
_exptl_crystal_description prism
_exptl_crystal_F_000 808
_exptl_crystal_size_max 0.219
_exptl_crystal_size_mid 0.124
_exptl_crystal_size_min 0.117
_refine_diff_density_max 0.571
_refine_diff_density_min -0.821
_refine_ls_extinction_method none
_refine_ls_goodness_of_fit_ref 1.064
_refine_ls_hydrogen_treatment constr
_refine_ls_matrix_type full
_refine_ls_number_parameters 82
_refine_ls_number_reflns 1761
_refine_ls_number_restraints 0
_refine_ls_restrained_S_all 1.064
_refine_ls_R_factor_all 0.0236
_refine_ls_R_factor_gt 0.0187
_refine_ls_shift/su_max 0.001
_refine_ls_shift/su_mean 0.000
_refine_ls_structure_factor_coef Fsqd
_refine_ls_weighting_details 'w=1/[\s^2^(Fo^2^)+(0.0189P)^2^+1.1188P] where P=(Fo^2^+2Fc^2^)/3'
_refine_ls_weighting_scheme calc
_refine_ls_wR_factor_gt 0.0417
_refine_ls_wR_factor_ref 0.0434
_reflns_number_gt 1579
_reflns_number_total 1761
_reflns_threshold_expression 'I > 2\s(I)'
_cod_data_source_file c9ob00078j2.cif
_cod_data_source_block stu9330
_cod_depositor_comments 'Adding full bibliography for 7156707--7156712.cif.'
_cod_database_code 7156708

loop_
_space_group_symop_operation_xyz
'x, y, z'
'-x+1/2, -y, z+1/2'
'-x, y+1/2, -z'
'x+1/2, -y+1/2, -z+1/2'
'-x, -y, -z'
'x-1/2, y, -z-1/2'
'x, -y-1/2, z'
'-x-1/2, y-1/2, z-1/2'

loop_
_atom_site_type_symbol
_atom_site_label
_atom_site_fract_x
_atom_site_fract_y
_atom_site_fract_z
_atom_site_U_iso_or_equiv
_atom_site_adp_type
_atom_site_calc_flag
_atom_site_refinement_flags_adp
_atom_site_refinement_flags_occupancy
_atom_site_refinement_flags_posn
_atom_site_occupancy
Se Se1 0.71254(3) 0.75 0.60353(2) 0.01363(7) Uani d T P S 1
Br Br1 0.83106(4) 0.75 0.40913(2) 0.02502(8) Uani d T P S 1
Br Br2 0.62991(3) 0.75 0.80253(2) 0.02252(8) Uani d T P S 1
C C1 0.5536(2) 0.65237(12) 0.56800(15) 0.0174(4) Uani d . . . 1
H H1A 0.4484 0.6609 0.6094 0.021 Uiso calc U . R 1
H H1B 0.5261 0.6544 0.4893 0.021 Uiso calc U . R 1
C C2 0.6263(2) 0.56397(12) 0.59525(14) 0.0165(4) Uani d . . . 1
C C3 0.7410(2) 0.52348(13) 0.52574(16) 0.0225(4) Uani d . . . 1
H H3 0.7762 0.553 0.4614 0.027 Uiso calc U . R 1
C C4 0.8043(3) 0.44015(13) 0.54984(19) 0.0265(4) Uani d . . . 1
H H4 0.8831 0.4131 0.5023 0.032 Uiso calc U . R 1
C C5 0.7521(3) 0.39634(14) 0.64380(18) 0.0266(4) Uani d . . . 1
H H5 0.7956 0.3395 0.6608 0.032 Uiso calc U . R 1
C C6 0.6369(3) 0.43578(14) 0.71217(17) 0.0264(4) Uani d . . . 1
H H6 0.5999 0.4054 0.7756 0.032 Uiso calc U . R 1
C C7 0.5744(3) 0.51954(13) 0.68906(15) 0.0216(4) Uani d . . . 1
H H7 0.4964 0.5465 0.7372 0.026 Uiso calc U . R 1

loop_
_atom_site_aniso_label
_atom_site_aniso_U_11
_atom_site_aniso_U_22
_atom_site_aniso_U_33
_atom_site_aniso_U_12
_atom_site_aniso_U_13
_atom_site_aniso_U_23
Se1 0.00956(12) 0.01717(13) 0.01416(12) 0 -0.00023(9) 0
Br1 0.03819(18) 0.01590(13) 0.02097(14) 0 0.01318(12) 0
Br2 0.01433(13) 0.03812(17) 0.01511(13) 0 0.00022(9) 0
C1 0.0138(9) 0.0199(9) 0.0186(8) -0.0037(7) -0.0036(7) 0.0009(7)
C2 0.0136(9) 0.0177(9) 0.0182(8) -0.0038(7) -0.0036(7) -0.0004(7)
C3 0.0203(10) 0.0217(10) 0.0255(10) -0.0061(8) 0.0043(8) -0.0004(8)
C4 0.0196(10) 0.0200(10) 0.0400(12) -0.0032(8) 0.0038(9) -0.0056(9)
C5 0.0228(10) 0.0177(10) 0.0392(12) -0.0020(8) -0.0097(9) 0.0030(8)
C6 0.0290(11) 0.0249(10) 0.0253(10) -0.0056(9) -0.0042(8) 0.0073(8)
C7 0.0208(9) 0.0247(10) 0.0192(9) -0.0023(8) 0.0004(8) 0.0026(8)

loop_
_atom_type_symbol
_atom_type_description
_atom_type_scat_dispersion_real
_atom_type_scat_dispersion_imag
_atom_type_scat_source
C C 0.0033 0.0016 'International Tables Vol C Tables 4.2.6.8 and 6.1.1.4'
H H 0.0000 0.0000 'International Tables Vol C Tables 4.2.6.8 and 6.1.1.4'
Se Se -0.0929 2.2259 'International Tables Vol C Tables 4.2.6.8 and 6.1.1.4'
Br Br -0.2901 2.4595 'International Tables Vol C Tables 4.2.6.8 and 6.1.1.4'

loop_
_geom_angle_atom_site_label_1
_geom_angle_atom_site_label_2
_geom_angle_atom_site_label_3
_geom_angle_site_symmetry_1
_geom_angle_site_symmetry_3
_geom_angle
C1 Se1 C1 . 7_575 95.51(11)
C1 Se1 Br2 . . 92.57(5)
C1 Se1 Br2 7_575 . 92.57(5)
C1 Se1 Br1 . . 91.81(5)
C1 Se1 Br1 7_575 . 91.81(5)
Br2 Se1 Br1 . . 173.478(14)
C2 C1 Se1 . . 111.49(12)
C2 C1 H1A . . 109.3
Se1 C1 H1A . . 109.3
C2 C1 H1B . . 109.3
Se1 C1 H1B . . 109.3
H1A C1 H1B . . 108.0
C3 C2 C7 . . 119.19(18)
C3 C2 C1 . . 120.78(17)
C7 C2 C1 . . 119.98(17)
C4 C3 C2 . . 120.52(19)
C4 C3 H3 . . 119.7
C2 C3 H3 . . 119.7
C3 C4 C5 . . 119.9(2)
C3 C4 H4 . . 120.0
C5 C4 H4 . . 120.0
C6 C5 C4 . . 119.7(2)
C6 C5 H5 . . 120.1
C4 C5 H5 . . 120.1
C5 C6 C7 . . 120.60(19)
C5 C6 H6 . . 119.7
C7 C6 H6 . . 119.7
C6 C7 C2 . . 120.03(19)
C6 C7 H7 . . 120.0
C2 C7 H7 . . 120.0

loop_
_geom_bond_atom_site_label_1
_geom_bond_atom_site_label_2
_geom_bond_site_symmetry_2
_geom_bond_distance
Se1 C1 . 1.9958(18)
Se1 C1 7_575 1.9959(18)
Se1 Br2 . 2.5282(3)
Se1 Br1 . 2.5652(4)
C1 C2 . 1.496(3)
C1 H1A . 0.99
C1 H1B . 0.99
C2 C3 . 1.393(3)
C2 C7 . 1.396(3)
C3 C4 . 1.390(3)
C3 H3 . 0.95
C4 C5 . 1.393(3)
C4 H4 . 0.95
C5 C6 . 1.381(3)
C5 H5 . 0.95
C6 C7 . 1.391(3)
C6 H6 . 0.95
C7 H7 . 0.95

loop_
_geom_torsion_atom_site_label_1
_geom_torsion_atom_site_label_2
_geom_torsion_atom_site_label_3
_geom_torsion_atom_site_label_4
_geom_torsion
Se1 C1 C2 C3 -79.46(19)
Se1 C1 C2 C7 103.08(17)
C7 C2 C3 C4 -0.6(3)
C1 C2 C3 C4 -178.05(18)
C2 C3 C4 C5 0.4(3)
C3 C4 C5 C6 0.4(3)
C4 C5 C6 C7 -1.1(3)
C5 C6 C7 C2 0.9(3)
C3 C2 C7 C6 -0.1(3)
C1 C2 C7 C6 177.39(18)
